data_7701106
loop_
_publ_author_name
'Wozniak, Derek I.'
'Hicks, Andrew J.'
'Sabbers, William A.'
'Dobereiner, Graham E.'

_publ_section_title
;
 Imidazolyl-phenyl (IMP) anions: a modular structure for tuning solubility
 and coordinating ability.
;
_journal_issue 37
_journal_name_full 'Dalton transactions (Cambridge, England : 2003)'
_journal_page_first 14138
_journal_page_last 14155
_journal_paper_doi 10.1039/c9dt03511g
_journal_volume 48
_journal_year 2019
_chemical_formula_moiety 'C51 H51 Au B F15 N O P'
_chemical_formula_sum 'C51 H51 Au B F15 N O P'
_chemical_formula_weight 1217.67
_space_group_crystal_system triclinic
_space_group_IT_number 2
_space_group_name_Hall '-P 1'
_space_group_name_H-M_alt 'P -1'
_symmetry_space_group_name_Hall '-P 1'
_symmetry_space_group_name_H-M 'P -1'
_atom_sites_solution_hydrogens geom
_audit_creation_date 2019-03-13
_audit_creation_method
;
Olex2 1.2
(compiled 2017.08.10 svn.r3458 for OlexSys, GUI svn.r5381)
;
_audit_update_record
;
2019-05-30 deposited with the CCDC.    2019-09-02 downloaded from the CCDC.
;
_cell_angle_alpha 76.608(4)
_cell_angle_beta 75.959(4)
_cell_angle_gamma 78.159(4)
_cell_formula_units_Z 2
_cell_length_a 10.770(2)
_cell_length_b 12.463(2)
_cell_length_c 19.670(4)
_cell_measurement_reflns_used 9945
_cell_measurement_temperature 100(2)
_cell_measurement_theta_max 26.97
_cell_measurement_theta_min 2.44
_cell_volume 2460.5(8)
_computing_cell_refinement 'SAINT v8.34A (Bruker, 2013)'
_computing_data_reduction 'SAINT v8.34A (Bruker, 2013)'
_computing_molecular_graphics 'Olex2 (Dolomanov et al., 2009)'
_computing_publication_material 'Olex2 (Dolomanov et al., 2009)'
_computing_structure_refinement 'XL (Sheldrick, 2008)'
_diffrn_ambient_temperature 100.03
_diffrn_measured_fraction_theta_full 0.988
_diffrn_measured_fraction_theta_max 0.983
_diffrn_measurement_device_type 'Bruker APEX-II CCD'
_diffrn_measurement_method '\f and \w scans'
_diffrn_radiation_type MoK\a
_diffrn_radiation_wavelength 0.71073
_diffrn_reflns_av_R_equivalents 0.0425
_diffrn_reflns_av_unetI/netI 0.0439
_diffrn_reflns_Laue_measured_fraction_full 0.988
_diffrn_reflns_Laue_measured_fraction_max 0.983
_diffrn_reflns_limit_h_max 14
_diffrn_reflns_limit_h_min -13
_diffrn_reflns_limit_k_max 16
_diffrn_reflns_limit_k_min -16
_diffrn_reflns_limit_l_max 25
_diffrn_reflns_limit_l_min -25
_diffrn_reflns_number 44196
_diffrn_reflns_point_group_measured_fraction_full 0.988
_diffrn_reflns_point_group_measured_fraction_max 0.983
_diffrn_reflns_theta_full 25.242
_diffrn_reflns_theta_max 27.930
_diffrn_reflns_theta_min 1.701
_diffrn_standards_number 0
_exptl_absorpt_coefficient_mu 3.118
_exptl_absorpt_correction_T_max 0.7456
_exptl_absorpt_correction_T_min 0.6783
_exptl_absorpt_correction_type multi-scan
_exptl_absorpt_process_details
'SADABS-2014/5 (Bruker,2014/5) was used for absorption correction. wR2(int) was 0.0521 before and 0.0440 after correction. The Ratio of minimum to maximum transmission is 0.9097. The \l/2 correction factor is 0.00150.'
_exptl_crystal_colour 'clear colourless'
_exptl_crystal_colour_lustre clear
_exptl_crystal_colour_primary colourless
_exptl_crystal_density_diffrn 1.644
_exptl_crystal_description block
_exptl_crystal_F_000 1212
_exptl_crystal_size_max 0.116
_exptl_crystal_size_mid 0.1
_exptl_crystal_size_min 0.054
_refine_diff_density_max 3.648
_refine_diff_density_min -1.219
_refine_diff_density_rms 0.120
_refine_ls_extinction_method none
_refine_ls_goodness_of_fit_ref 1.046
_refine_ls_hydrogen_treatment constr
_refine_ls_matrix_type full
_refine_ls_number_parameters 652
_refine_ls_number_reflns 11600
_refine_ls_number_restraints 0
_refine_ls_restrained_S_all 1.046
_refine_ls_R_factor_all 0.0445
_refine_ls_R_factor_gt 0.0346
_refine_ls_shift/su_max 0.001
_refine_ls_shift/su_mean 0.000
_refine_ls_structure_factor_coef Fsqd
_refine_ls_weighting_details 'w=1/[\s^2^(Fo^2^)+(0.0346P)^2^+4.2307P] where P=(Fo^2^+2Fc^2^)/3'
_refine_ls_weighting_scheme calc
_refine_ls_wR_factor_gt 0.0746
_refine_ls_wR_factor_ref 0.0782
_reflns_Friedel_coverage 0.000
_reflns_number_gt 10095
_reflns_number_total 11600
_reflns_threshold_expression 'I > 2\s(I)'
_cod_data_source_file c9dt03511g3.cif
_cod_data_source_block mo_6071_0m_a
_cod_depositor_comments 'Adding full bibliography for 7701086--7701108.cif.'
_cod_original_cell_volume 2460.4(8)
_cod_database_code 7701106
_shelx_shelxl_version_number 2014/7
_shelx_space_group_comment
;
The symmetry employed for this shelxl refinement is uniquely defined
by the following loop, which should always be used as a source of
symmetry information in preference to the above space-group names.
They are only intended as comments.
;
_olex2_refinement_description
;
1. Fixed Uiso
 At 1.2 times of:
  All C(H) groups, All C(H,H) groups
 At 1.5 times of:
  All C(H,H,H) groups
2.a Ternary CH refined with riding coordinates:
 C13(H13), C16(H16), C19(H19)
2.b Secondary CH2 refined with riding coordinates:
 C31(H31A,H31B), C33(H33A,H33B), C32(H32A,H32B)
2.c Aromatic/amide H refined with riding coordinates:
 C11(H11), C9(H9), C4(H4), C5(H5), C2(H2), C3(H3)
2.d Idealised Me refined as rotating group:
 C14(H14A,H14B,H14C), C17(H17A,H17B,H17C), C28(H28A,H28B,H28C), C15(H15A,H15B,
 H15C), C24(H24A,H24B,H24C), C18(H18A,H18B,H18C), C27(H27A,H27B,H27C), C25(H25A,
 H25B,H25C), C29(H29A,H29B,H29C), C20(H20A,H20B,H20C), C23(H23A,H23B,H23C),
 C21(H21A,H21B,H21C)
;
_olex2_submission_special_instructions 'No special instructions were received'

loop_
_space_group_symop_operation_xyz
'x, y, z'
'-x, -y, -z'

loop_
_atom_site_label
_atom_site_type_symbol
_atom_site_fract_x
_atom_site_fract_y
_atom_site_fract_z
_atom_site_U_iso_or_equiv
_atom_site_adp_type
_atom_site_occupancy
_atom_site_site_symmetry_order
_atom_site_calc_flag
_atom_site_refinement_flags_posn
Au1 Au 0.47348(2) 0.71160(2) 0.29394(2) 0.01605(5) Uani 1 1 d .
P1 P 0.47857(9) 0.82231(7) 0.36656(5) 0.01395(18) Uani 1 1 d .
F10 F 0.7727(2) 0.58391(18) 0.21293(12) 0.0239(5) Uani 1 1 d .
F6 F 0.6839(2) 0.21226(17) 0.27638(12) 0.0240(5) Uani 1 1 d .
F11 F 0.9081(2) 0.43137(18) 0.10850(12) 0.0233(5) Uani 1 1 d .
F1 F 0.4737(2) 0.41114(19) 0.08161(11) 0.0229(5) Uani 1 1 d .
F5 F 0.4729(2) 0.36840(19) 0.32777(11) 0.0248(5) Uani 1 1 d .
F15 F 0.5913(2) 0.20209(18) 0.13268(12) 0.0246(5) Uani 1 1 d .
F9 F 0.8928(2) 0.5431(2) 0.32067(13) 0.0295(5) Uani 1 1 d .
F12 F 1.0846(2) 0.2876(2) 0.04117(13) 0.0299(5) Uani 1 1 d .
F8 F 0.9143(2) 0.3384(2) 0.40793(12) 0.0292(5) Uani 1 1 d .
F7 F 0.8113(2) 0.17209(19) 0.38284(12) 0.0267(5) Uani 1 1 d .
F4 F 0.2311(2) 0.3318(2) 0.35986(12) 0.0325(6) Uani 1 1 d .
O1 O 0.4929(2) 0.6015(2) 0.22731(13) 0.0197(5) Uani 1 1 d .
F14 F 0.7711(3) 0.0595(2) 0.06896(14) 0.0354(6) Uani 1 1 d .
F2 F 0.2272(2) 0.3781(2) 0.11565(13) 0.0325(6) Uani 1 1 d .
F3 F 0.1028(2) 0.3372(2) 0.25511(14) 0.0358(6) Uani 1 1 d .
F13 F 1.0219(2) 0.0964(2) 0.02400(14) 0.0357(6) Uani 1 1 d .
N1 N 0.6210(3) 0.5362(2) 0.13112(15) 0.0156(6) Uani 1 1 d .
C45 C 0.7117(4) 0.2303(3) 0.11110(19) 0.0181(7) Uani 1 1 d .
C7 C 0.2017(3) 0.8495(3) 0.30813(19) 0.0177(7) Uani 1 1 d .
C30 C 0.5535(3) 0.6185(3) 0.16228(19) 0.0174(7) Uani 1 1 d .
C6 C 0.2129(4) 0.9165(3) 0.3608(2) 0.0192(7) Uani 1 1 d .
C41 C 0.8674(4) 0.3421(3) 0.09815(19) 0.0186(7) Uani 1 1 d .
C40 C 0.7371(3) 0.3281(3) 0.12380(18) 0.0162(7) Uani 1 1 d .
C39 C 0.7340(3) 0.2977(3) 0.2854(2) 0.0188(7) Uani 1 1 d .
C11 C 0.1430(3) 0.6892(3) 0.28143(19) 0.0178(7) Uani 1 1 d .
H11 H 0.1186 0.6170 0.2972 0.021 Uiso 1 1 calc R
C26 C 0.5102(3) 0.7363(3) 0.45497(19) 0.0170(7) Uani 1 1 d .
C34 C 0.7152(3) 0.4011(3) 0.24048(18) 0.0165(7) Uani 1 1 d .
C10 C 0.1596(4) 0.7359(3) 0.2090(2) 0.0216(8) Uani 1 1 d .
C31 C 0.5581(4) 0.7295(3) 0.1122(2) 0.0228(8) Uani 1 1 d .
H31A H 0.6202 0.7703 0.1215 0.027 Uiso 1 1 calc R
H31B H 0.4715 0.7764 0.1165 0.027 Uiso 1 1 calc R
C46 C 0.4905(3) 0.3840(3) 0.20251(19) 0.0164(7) Uani 1 1 d .
C38 C 0.7989(3) 0.2741(3) 0.34048(19) 0.0178(7) Uani 1 1 d .
C13 C 0.1256(3) 0.6927(3) 0.41073(19) 0.0182(7) Uani 1 1 d .
H13 H 0.1676 0.7291 0.4376 0.022 Uiso 1 1 calc R
C33 C 0.6775(4) 0.5778(3) 0.05544(19) 0.0205(8) Uani 1 1 d .
H33A H 0.6643 0.5308 0.0243 0.025 Uiso 1 1 calc R
H33B H 0.7715 0.5784 0.0487 0.025 Uiso 1 1 calc R
C47 C 0.4202(4) 0.3668(3) 0.27251(19) 0.0197(7) Uani 1 1 d .
C32 C 0.6034(4) 0.6973(3) 0.0390(2) 0.0250(8) Uani 1 1 d .
H32A H 0.6609 0.7481 0.0062 0.030 Uiso 1 1 calc R
H32B H 0.5288 0.6985 0.0175 0.030 Uiso 1 1 calc R
C51 C 0.4180(3) 0.3886(3) 0.15199(19) 0.0181(7) Uani 1 1 d .
C35 C 0.7738(3) 0.4809(3) 0.25437(19) 0.0180(7) Uani 1 1 d .
C12 C 0.1605(3) 0.7438(3) 0.33177(19) 0.0158(7) Uani 1 1 d .
C42 C 0.9615(4) 0.2679(3) 0.0641(2) 0.0220(8) Uani 1 1 d .
C36 C 0.8381(3) 0.4617(3) 0.3106(2) 0.0200(8) Uani 1 1 d .
C16 C 0.1318(4) 0.6751(3) 0.1567(2) 0.0237(8) Uani 1 1 d .
H16 H 0.1185 0.5979 0.1828 0.028 Uiso 1 1 calc R
C44 C 0.8038(4) 0.1526(3) 0.0781(2) 0.0239(8) Uani 1 1 d .
C14 C 0.1712(4) 0.5665(3) 0.4273(2) 0.0233(8) Uani 1 1 d .
H14A H 0.1195 0.5281 0.4087 0.035 Uiso 1 1 calc GR
H14B H 0.1603 0.5408 0.4791 0.035 Uiso 1 1 calc GR
H14C H 0.2628 0.5497 0.4048 0.035 Uiso 1 1 calc GR
C17 C 0.2447(4) 0.6641(4) 0.0933(2) 0.0264(9) Uani 1 1 d .
H17A H 0.2586 0.7386 0.0659 0.040 Uiso 1 1 calc GR
H17B H 0.2247 0.6209 0.0626 0.040 Uiso 1 1 calc GR
H17C H 0.3233 0.6256 0.1106 0.040 Uiso 1 1 calc GR
C37 C 0.8502(3) 0.3586(3) 0.35395(19) 0.0209(8) Uani 1 1 d .
C1 C 0.3252(4) 0.9170(3) 0.3854(2) 0.0192(7) Uani 1 1 d .
C43 C 0.9305(4) 0.1711(3) 0.0549(2) 0.0246(8) Uani 1 1 d .
C28 C 0.4048(4) 0.6634(4) 0.4855(2) 0.0288(9) Uani 1 1 d .
H28A H 0.3199 0.7110 0.4928 0.043 Uiso 1 1 calc GR
H28B H 0.4195 0.6169 0.5312 0.043 Uiso 1 1 calc GR
H28C H 0.4070 0.6154 0.4520 0.043 Uiso 1 1 calc GR
C9 C 0.1944(4) 0.8421(3) 0.1873(2) 0.0242(8) Uani 1 1 d .
H9 H 0.2043 0.8760 0.1382 0.029 Uiso 1 1 calc R
C50 C 0.2903(4) 0.3727(3) 0.1678(2) 0.0224(8) Uani 1 1 d .
C8 C 0.2151(4) 0.9004(3) 0.2349(2) 0.0234(8) Uani 1 1 d .
C4 C 0.0997(4) 1.0659(4) 0.4250(3) 0.0348(11) Uani 1 1 d .
H4 H 0.0222 1.1145 0.4394 0.042 Uiso 1 1 calc R
C48 C 0.2920(4) 0.3495(3) 0.2908(2) 0.0233(8) Uani 1 1 d .
C15 C -0.0214(4) 0.7179(4) 0.4366(2) 0.0269(9) Uani 1 1 d .
H15A H -0.0503 0.7987 0.4258 0.040 Uiso 1 1 calc GR
H15B H -0.0437 0.6909 0.4883 0.040 Uiso 1 1 calc GR
H15C H -0.0643 0.6804 0.4123 0.040 Uiso 1 1 calc GR
C19 C 0.2403(5) 1.0209(3) 0.2073(2) 0.0351(11) Uani 1 1 d .
H19 H 0.2742 1.0432 0.2442 0.042 Uiso 1 1 calc R
C49 C 0.2275(4) 0.3524(3) 0.2380(2) 0.0246(8) Uani 1 1 d .
C5 C 0.1008(4) 0.9908(3) 0.3833(2) 0.0269(9) Uani 1 1 d .
H5 H 0.0230 0.9891 0.3692 0.032 Uiso 1 1 calc R
C2 C 0.3220(4) 0.9953(3) 0.4270(2) 0.0300(10) Uani 1 1 d .
H2 H 0.3980 0.9970 0.4429 0.036 Uiso 1 1 calc R
C22 C 0.6103(4) 0.9099(3) 0.3202(2) 0.0234(8) Uani 1 1 d .
C3 C 0.2114(4) 1.0701(4) 0.4458(3) 0.0368(11) Uani 1 1 d .
H3 H 0.2125 1.1238 0.4728 0.044 Uiso 1 1 calc R
C24 C 0.5540(5) 1.0023(4) 0.2653(3) 0.0413(12) Uani 1 1 d .
H24A H 0.5120 0.9700 0.2375 0.062 Uiso 1 1 calc GR
H24B H 0.6238 1.0399 0.2331 0.062 Uiso 1 1 calc GR
H24C H 0.4901 1.0565 0.2897 0.062 Uiso 1 1 calc GR
C18 C 0.0068(4) 0.7328(4) 0.1322(2) 0.0314(10) Uani 1 1 d .
H18A H -0.0640 0.7382 0.1739 0.047 Uiso 1 1 calc GR
H18B H -0.0139 0.6895 0.1018 0.047 Uiso 1 1 calc GR
H18C H 0.0179 0.8080 0.1050 0.047 Uiso 1 1 calc GR
C27 C 0.6416(4) 0.6618(4) 0.4414(3) 0.0375(11) Uani 1 1 d .
H27A H 0.6434 0.6184 0.4054 0.056 Uiso 1 1 calc GR
H27B H 0.6555 0.6107 0.4860 0.056 Uiso 1 1 calc GR
H27C H 0.7102 0.7082 0.4242 0.056 Uiso 1 1 calc GR
C25 C 0.6666(5) 0.9601(4) 0.3681(2) 0.0332(10) Uani 1 1 d .
H25A H 0.5973 1.0088 0.3942 0.050 Uiso 1 1 calc GR
H25B H 0.7333 1.0037 0.3386 0.050 Uiso 1 1 calc GR
H25C H 0.7052 0.8998 0.4022 0.050 Uiso 1 1 calc GR
C29 C 0.5048(5) 0.8041(4) 0.5124(2) 0.0357(10) Uani 1 1 d .
H29A H 0.5691 0.8548 0.4946 0.053 Uiso 1 1 calc GR
H29B H 0.5240 0.7529 0.5559 0.053 Uiso 1 1 calc GR
H29C H 0.4181 0.8475 0.5230 0.053 Uiso 1 1 calc GR
C20 C 0.3402(6) 1.0361(4) 0.1372(3) 0.0490(14) Uani 1 1 d .
H20A H 0.4176 0.9797 0.1414 0.073 Uiso 1 1 calc GR
H20B H 0.3640 1.1108 0.1271 0.073 Uiso 1 1 calc GR
H20C H 0.3032 1.0274 0.0983 0.073 Uiso 1 1 calc GR
C23 C 0.7250(4) 0.8382(4) 0.2793(3) 0.0385(11) Uani 1 1 d .
H23A H 0.7623 0.7767 0.3132 0.058 Uiso 1 1 calc GR
H23B H 0.7911 0.8845 0.2529 0.058 Uiso 1 1 calc GR
H23C H 0.6945 0.8076 0.2457 0.058 Uiso 1 1 calc GR
C21 C 0.1114(6) 1.0976(4) 0.1993(3) 0.0562(17) Uani 1 1 d .
H21A H 0.0751 1.0764 0.1641 0.084 Uiso 1 1 calc GR
H21B H 0.1264 1.1753 0.1832 0.084 Uiso 1 1 calc GR
H21C H 0.0503 1.0901 0.2454 0.084 Uiso 1 1 calc GR
B1 B 0.6396(4) 0.4130(3) 0.1741(2) 0.0161(8) Uani 1 1 d .

loop_
_atom_site_aniso_label
_atom_site_aniso_U_11
_atom_site_aniso_U_22
_atom_site_aniso_U_33
_atom_site_aniso_U_23
_atom_site_aniso_U_13
_atom_site_aniso_U_12
Au1 0.01863(7) 0.01618(7) 0.01554(7) -0.00869(5) -0.00329(5) -0.00150(5)
P1 0.0182(4) 0.0121(4) 0.0131(4) -0.0047(3) -0.0056(3) -0.0004(3)
F10 0.0279(12) 0.0195(11) 0.0268(12) -0.0034(9) -0.0069(10) -0.0087(9)
F6 0.0335(13) 0.0180(11) 0.0249(12) -0.0023(9) -0.0136(10) -0.0071(9)
F11 0.0214(11) 0.0251(12) 0.0261(12) -0.0087(9) -0.0030(9) -0.0073(9)
F1 0.0255(11) 0.0333(13) 0.0121(10) -0.0047(9) -0.0054(9) -0.0076(9)
F5 0.0271(12) 0.0359(13) 0.0129(10) -0.0053(9) -0.0036(9) -0.0078(10)
F15 0.0279(12) 0.0206(11) 0.0283(12) -0.0076(9) -0.0042(10) -0.0091(9)
F9 0.0247(12) 0.0364(14) 0.0370(14) -0.0182(11) -0.0111(10) -0.0077(10)
F12 0.0189(11) 0.0396(14) 0.0298(13) -0.0118(11) -0.0003(10) -0.0012(10)
F8 0.0249(12) 0.0446(15) 0.0240(12) -0.0117(11) -0.0134(10) -0.0026(10)
F7 0.0288(12) 0.0257(12) 0.0251(12) 0.0016(10) -0.0133(10) -0.0012(9)
F4 0.0307(13) 0.0429(15) 0.0219(12) -0.0084(11) 0.0079(10) -0.0152(11)
O1 0.0231(13) 0.0236(14) 0.0147(13) -0.0112(11) 0.0014(10) -0.0068(10)
F14 0.0452(15) 0.0241(13) 0.0417(15) -0.0191(11) -0.0072(12) -0.0036(11)
F2 0.0269(12) 0.0467(15) 0.0314(13) -0.0124(11) -0.0128(11) -0.0088(11)
F3 0.0180(11) 0.0488(16) 0.0446(15) -0.0192(13) 0.0016(11) -0.0124(11)
F13 0.0355(14) 0.0331(14) 0.0359(14) -0.0177(11) -0.0052(11) 0.0104(11)
N1 0.0181(14) 0.0176(15) 0.0115(14) -0.0039(12) -0.0023(11) -0.0036(11)
C45 0.0210(18) 0.0187(18) 0.0151(17) -0.0032(14) -0.0054(14) -0.0026(14)
C7 0.0198(18) 0.0168(18) 0.0200(18) -0.0076(14) -0.0110(15) 0.0022(13)
C30 0.0179(17) 0.0201(18) 0.0177(18) -0.0073(14) -0.0071(14) -0.0030(14)
C6 0.0264(19) 0.0113(17) 0.0218(19) -0.0056(14) -0.0108(15) 0.0028(14)
C41 0.0224(18) 0.0203(19) 0.0152(17) -0.0041(14) -0.0068(14) -0.0035(14)
C40 0.0185(17) 0.0198(18) 0.0112(16) -0.0037(14) -0.0042(13) -0.0032(14)
C39 0.0185(17) 0.0184(18) 0.0221(19) -0.0076(15) -0.0052(15) -0.0030(14)
C11 0.0186(17) 0.0154(17) 0.0217(18) -0.0060(14) -0.0068(15) -0.0016(13)
C26 0.0161(17) 0.0197(18) 0.0158(17) -0.0027(14) -0.0070(14) -0.0004(13)
C34 0.0157(16) 0.0209(18) 0.0130(17) -0.0052(14) -0.0021(13) -0.0022(13)
C10 0.0245(19) 0.024(2) 0.0207(19) -0.0090(15) -0.0090(16) -0.0034(15)
C31 0.0255(19) 0.0188(19) 0.023(2) -0.0066(16) -0.0021(16) -0.0020(15)
C46 0.0198(17) 0.0129(17) 0.0161(17) -0.0024(13) -0.0021(14) -0.0037(13)
C38 0.0139(16) 0.0219(19) 0.0151(17) 0.0005(14) -0.0027(14) -0.0022(13)
C13 0.0170(17) 0.0226(19) 0.0182(18) -0.0081(15) -0.0058(14) -0.0031(14)
C33 0.0235(19) 0.0206(19) 0.0139(17) -0.0008(14) 0.0001(15) -0.0034(14)
C47 0.028(2) 0.0187(19) 0.0139(17) -0.0036(14) -0.0054(15) -0.0056(15)
C32 0.030(2) 0.022(2) 0.021(2) -0.0022(16) -0.0056(16) -0.0003(16)
C51 0.0196(18) 0.0206(19) 0.0143(17) -0.0066(14) -0.0016(14) -0.0025(14)
C35 0.0155(17) 0.0206(19) 0.0172(18) -0.0049(15) -0.0011(14) -0.0026(13)
C12 0.0152(16) 0.0150(17) 0.0180(17) -0.0058(14) -0.0072(14) 0.0034(13)
C42 0.0180(18) 0.029(2) 0.0187(19) -0.0049(16) -0.0052(15) 0.0002(15)
C36 0.0134(16) 0.024(2) 0.025(2) -0.0121(16) 0.0003(15) -0.0054(14)
C16 0.032(2) 0.026(2) 0.0178(19) -0.0081(16) -0.0083(16) -0.0080(16)
C44 0.036(2) 0.0171(19) 0.022(2) -0.0074(15) -0.0114(17) -0.0016(16)
C14 0.026(2) 0.027(2) 0.0183(19) -0.0030(16) -0.0070(16) -0.0051(16)
C17 0.028(2) 0.032(2) 0.023(2) -0.0125(17) -0.0083(17) -0.0005(17)
C37 0.0108(16) 0.040(2) 0.0139(17) -0.0101(16) -0.0044(14) 0.0005(15)
C1 0.0239(18) 0.0158(18) 0.0206(18) -0.0088(15) -0.0109(15) 0.0049(14)
C43 0.026(2) 0.025(2) 0.0210(19) -0.0101(16) -0.0075(16) 0.0084(16)
C28 0.023(2) 0.030(2) 0.031(2) 0.0080(18) -0.0112(17) -0.0090(16)
C9 0.036(2) 0.024(2) 0.0165(18) -0.0019(15) -0.0142(16) -0.0047(16)
C50 0.0202(18) 0.027(2) 0.024(2) -0.0100(16) -0.0081(16) -0.0034(15)
C8 0.033(2) 0.0169(19) 0.025(2) -0.0034(15) -0.0158(17) -0.0024(15)
C4 0.029(2) 0.028(2) 0.056(3) -0.026(2) -0.022(2) 0.0146(17)
C48 0.0239(19) 0.023(2) 0.0209(19) -0.0085(16) 0.0041(16) -0.0050(15)
C15 0.0185(19) 0.040(2) 0.024(2) -0.0122(18) -0.0027(16) -0.0023(16)
C19 0.064(3) 0.022(2) 0.029(2) 0.0012(18) -0.027(2) -0.013(2)
C49 0.0183(18) 0.024(2) 0.033(2) -0.0120(17) -0.0001(16) -0.0036(15)
C5 0.026(2) 0.023(2) 0.037(2) -0.0142(18) -0.0168(18) 0.0047(16)
C2 0.029(2) 0.030(2) 0.042(3) -0.023(2) -0.0214(19) 0.0072(17)
C22 0.033(2) 0.021(2) 0.0179(19) -0.0012(15) -0.0044(16) -0.0128(16)
C3 0.035(2) 0.035(2) 0.052(3) -0.032(2) -0.021(2) 0.0095(19)
C24 0.051(3) 0.038(3) 0.031(2) 0.010(2) -0.010(2) -0.015(2)
C18 0.029(2) 0.047(3) 0.025(2) -0.016(2) -0.0065(18) -0.0111(19)
C27 0.024(2) 0.034(3) 0.042(3) 0.008(2) -0.0045(19) 0.0049(18)
C25 0.044(3) 0.030(2) 0.031(2) -0.0045(19) -0.009(2) -0.0182(19)
C29 0.050(3) 0.038(3) 0.025(2) -0.0015(19) -0.019(2) -0.012(2)
C20 0.092(4) 0.037(3) 0.031(3) 0.009(2) -0.031(3) -0.036(3)
C23 0.028(2) 0.044(3) 0.043(3) -0.011(2) 0.004(2) -0.016(2)
C21 0.100(5) 0.019(2) 0.062(4) -0.002(2) -0.057(4) 0.004(3)
B1 0.021(2) 0.016(2) 0.0125(18) -0.0035(15) -0.0050(16) -0.0045(15)

loop_
_atom_type_symbol
_atom_type_description
_atom_type_scat_dispersion_real
_atom_type_scat_dispersion_imag
_atom_type_scat_source
C C 0.0033 0.0016 'International Tables Vol C Tables 4.2.6.8 and 6.1.1.4'
H H 0.0000 0.0000 'International Tables Vol C Tables 4.2.6.8 and 6.1.1.4'
Au Au -2.0133 8.8022 'International Tables Vol C Tables 4.2.6.8 and 6.1.1.4'
B B 0.0013 0.0007 'International Tables Vol C Tables 4.2.6.8 and 6.1.1.4'
F F 0.0171 0.0103 'International Tables Vol C Tables 4.2.6.8 and 6.1.1.4'
N N 0.0061 0.0033 'International Tables Vol C Tables 4.2.6.8 and 6.1.1.4'
O O 0.0106 0.0060 'International Tables Vol C Tables 4.2.6.8 and 6.1.1.4'
P P 0.1023 0.0942 'International Tables Vol C Tables 4.2.6.8 and 6.1.1.4'

loop_
_geom_angle_atom_site_label_1
_geom_angle_atom_site_label_2
_geom_angle_atom_site_label_3
_geom_angle
O1 Au1 P1 172.76(8)
C26 P1 Au1 110.25(12)
C26 P1 C22 111.70(17)
C1 P1 Au1 112.44(12)
C1 P1 C26 107.14(16)
C1 P1 C22 108.15(18)
C22 P1 Au1 107.21(12)
C30 O1 Au1 122.6(2)
C30 N1 C33 111.1(3)
C30 N1 B1 121.2(3)
C33 N1 B1 127.6(3)
F15 C45 C40 121.1(3)
F15 C45 C44 114.2(3)
C44 C45 C40 124.7(4)
C12 C7 C6 121.1(3)
C12 C7 C8 119.4(3)
C8 C7 C6 118.9(3)
O1 C30 N1 121.8(3)
O1 C30 C31 126.6(3)
N1 C30 C31 111.6(3)
C1 C6 C7 126.7(3)
C5 C6 C7 115.5(3)
C5 C6 C1 117.7(3)
F11 C41 C40 119.7(3)
F11 C41 C42 115.8(3)
C42 C41 C40 124.5(3)
C45 C40 C41 112.7(3)
C45 C40 B1 127.2(3)
C41 C40 B1 119.4(3)
F6 C39 C34 119.1(3)
F6 C39 C38 115.7(3)
C38 C39 C34 125.2(3)
C10 C11 C12 122.7(3)
C28 C26 P1 107.7(2)
C28 C26 C27 109.2(3)
C28 C26 C29 106.1(3)
C27 C26 P1 108.3(3)
C27 C26 C29 110.2(3)
C29 C26 P1 115.2(3)
C39 C34 B1 118.6(3)
C35 C34 C39 113.4(3)
C35 C34 B1 127.8(3)
C11 C10 C16 120.5(3)
C11 C10 C9 117.6(3)
C9 C10 C16 121.8(3)
C30 C31 C32 103.0(3)
C47 C46 B1 127.7(3)
C51 C46 C47 113.6(3)
C51 C46 B1 118.3(3)
F7 C38 C39 121.9(3)
F7 C38 C37 119.2(3)
C39 C38 C37 118.8(3)
C12 C13 C14 113.3(3)
C12 C13 C15 109.1(3)
C15 C13 C14 109.7(3)
N1 C33 C32 104.1(3)
F5 C47 C46 121.3(3)
F5 C47 C48 115.2(3)
C48 C47 C46 123.5(3)
C31 C32 C33 103.2(3)
F1 C51 C46 119.2(3)
F1 C51 C50 116.1(3)
C50 C51 C46 124.6(3)
F10 C35 C34 121.4(3)
F10 C35 C36 115.2(3)
C34 C35 C36 123.4(3)
C7 C12 C13 121.8(3)
C11 C12 C7 118.8(3)
C11 C12 C13 119.3(3)
F12 C42 C41 120.8(3)
F12 C42 C43 119.3(3)
C43 C42 C41 119.9(4)
F9 C36 C35 120.1(3)
F9 C36 C37 119.8(3)
C37 C36 C35 120.1(3)
C10 C16 C17 112.2(3)
C18 C16 C10 110.3(3)
C18 C16 C17 111.3(3)
F14 C44 C45 120.8(4)
F14 C44 C43 119.6(3)
C43 C44 C45 119.6(3)
F8 C37 C38 120.4(3)
F8 C37 C36 120.6(4)
C36 C37 C38 119.0(3)
C6 C1 P1 124.8(3)
C2 C1 P1 116.6(3)
C2 C1 C6 118.7(3)
F13 C43 C42 120.6(4)
F13 C43 C44 120.8(4)
C42 C43 C44 118.6(3)
C8 C9 C10 122.5(4)
F2 C50 C51 120.9(3)
F2 C50 C49 120.2(3)
C49 C50 C51 118.9(3)
C7 C8 C19 122.3(3)
C9 C8 C7 118.9(3)
C9 C8 C19 118.6(3)
C3 C4 C5 119.8(4)
F4 C48 C47 120.0(3)
F4 C48 C49 120.4(3)
C49 C48 C47 119.5(3)
C8 C19 C21 109.1(4)
C20 C19 C8 113.5(4)
C20 C19 C21 110.7(4)
F3 C49 C50 120.3(4)
F3 C49 C48 120.0(4)
C48 C49 C50 119.7(3)
C4 C5 C6 122.4(4)
C3 C2 C1 122.0(4)
C24 C22 P1 106.7(3)
C24 C22 C25 110.1(4)
C24 C22 C23 107.5(4)
C25 C22 P1 116.5(3)
C25 C22 C23 106.4(4)
C23 C22 P1 109.3(3)
C4 C3 C2 119.4(4)
N1 B1 C40 111.2(3)
N1 B1 C34 111.7(3)
N1 B1 C46 103.9(3)
C40 B1 C34 103.4(3)
C40 B1 C46 114.1(3)
C46 B1 C34 112.7(3)

loop_
_geom_bond_atom_site_label_1
_geom_bond_atom_site_label_2
_geom_bond_distance
Au1 P1 2.2201(9)
Au1 O1 2.056(2)
P1 C26 1.888(4)
P1 C1 1.834(4)
P1 C22 1.892(4)
F10 C35 1.351(4)
F6 C39 1.352(4)
F11 C41 1.349(4)
F1 C51 1.357(4)
F5 C47 1.349(4)
F15 C45 1.355(4)
F9 C36 1.346(4)
F12 C42 1.347(4)
F8 C37 1.352(4)
F7 C38 1.349(4)
F4 C48 1.346(4)
O1 C30 1.278(4)
F14 C44 1.341(4)
F2 C50 1.345(4)
F3 C49 1.345(4)
F13 C43 1.342(4)
N1 C30 1.314(4)
N1 C33 1.479(4)
N1 B1 1.571(5)
C45 C40 1.390(5)
C45 C44 1.388(5)
C7 C6 1.513(5)
C7 C12 1.416(5)
C7 C8 1.419(5)
C30 C31 1.503(5)
C6 C1 1.409(5)
C6 C5 1.408(5)
C41 C40 1.403(5)
C41 C42 1.380(5)
C40 B1 1.651(5)
C39 C34 1.392(5)
C39 C38 1.372(5)
C11 C10 1.391(5)
C11 C12 1.391(5)
C26 C28 1.521(5)
C26 C27 1.526(5)
C26 C29 1.543(5)
C34 C35 1.389(5)
C34 B1 1.664(5)
C10 C16 1.525(5)
C10 C9 1.392(5)
C31 C32 1.523(5)
C46 C47 1.393(5)
C46 C51 1.390(5)
C46 B1 1.653(5)
C38 C37 1.387(5)
C13 C12 1.522(5)
C13 C14 1.531(5)
C13 C15 1.531(5)
C33 C32 1.541(5)
C47 C48 1.388(5)
C51 C50 1.380(5)
C35 C36 1.392(5)
C42 C43 1.376(6)
C36 C37 1.368(6)
C16 C17 1.526(5)
C16 C18 1.523(6)
C44 C43 1.380(6)
C1 C2 1.402(5)
C9 C8 1.391(5)
C50 C49 1.372(6)
C8 C19 1.529(6)
C4 C5 1.377(6)
C4 C3 1.374(6)
C48 C49 1.372(6)
C19 C20 1.528(7)
C19 C21 1.536(7)
C2 C3 1.384(6)
C22 C24 1.521(6)
C22 C25 1.534(5)
C22 C23 1.539(6)
